data_7111449
loop_
_publ_author_name
'Galet, Ana'
'Mu&#xFFFD;oz, M. Carmen'
'Mart&#xFFFD;nez, V&#xFFFD;ctor'
'Real, Jos&#xFFFD; Antonio'

_publ_section_title
;
 Supramolecular isomerism in spin crossover networks with aurophilic
 interactions
;
_journal_issue 20
_journal_name_full 'Chemical Communications'
_journal_page_first 2268
_journal_page_last 2269
_journal_paper_doi 10.1039/b409974e
_journal_year 2004
_chemical_formula_sum 'C32 H16 Au4 Fe2 N16'
_chemical_formula_weight 1524.17
_chemical_name_systematic
;
?
;
_space_group_IT_number 14
_symmetry_cell_setting monoclinic
_symmetry_space_group_name_Hall '-P 2ybc'
_symmetry_space_group_name_H-M 'P 1 21/c 1'
_atom_sites_solution_hydrogens geom
_atom_sites_solution_primary direct
_atom_sites_solution_secondary difmap
_audit_creation_method SHELXL-97
_cell_angle_alpha 90.00
_cell_angle_beta 127.152(2)
_cell_angle_gamma 90.00
_cell_formula_units_Z 4
_cell_length_a 15.7190(7)
_cell_length_b 12.7610(5)
_cell_length_c 24.2380(8)
_cell_measurement_reflns_used 25
_cell_measurement_temperature 105(2)
_cell_measurement_theta_max 20
_cell_measurement_theta_min 12
_cell_volume 3875.1(3)
_computing_structure_refinement 'SHELXL-97 (Sheldrick, 1997)'
_diffrn_ambient_temperature 105(2)
_diffrn_measured_fraction_theta_full 0.925
_diffrn_measured_fraction_theta_max 0.925
_diffrn_radiation_monochromator graphite
_diffrn_radiation_source 'fine-focus sealed tube'
_diffrn_radiation_type MoK\a
_diffrn_radiation_wavelength 0.71073
_diffrn_reflns_av_R_equivalents 0.0785
_diffrn_reflns_av_sigmaI/netI 0.1082
_diffrn_reflns_limit_h_max 20
_diffrn_reflns_limit_h_min -20
_diffrn_reflns_limit_k_max 16
_diffrn_reflns_limit_k_min -16
_diffrn_reflns_limit_l_max 31
_diffrn_reflns_limit_l_min -31
_diffrn_reflns_number 13370
_diffrn_reflns_theta_full 27.53
_diffrn_reflns_theta_max 27.53
_diffrn_reflns_theta_min 1.63
_exptl_absorpt_coefficient_mu 15.862
_exptl_absorpt_correction_type none
_exptl_crystal_colour red
_exptl_crystal_density_diffrn 2.613
_exptl_crystal_density_method 'not measured'
_exptl_crystal_description square
_exptl_crystal_F_000 2752
_exptl_crystal_size_max 0.08
_exptl_crystal_size_mid 0.07
_exptl_crystal_size_min 0.02
_refine_diff_density_max 0.856
_refine_diff_density_min -1.414
_refine_diff_density_rms 0.756
_refine_ls_extinction_method none
_refine_ls_goodness_of_fit_ref 1.043
_refine_ls_hydrogen_treatment mixed
_refine_ls_matrix_type full
_refine_ls_number_parameters 247
_refine_ls_number_reflns 8258
_refine_ls_number_restraints 0
_refine_ls_restrained_S_all 1.043
_refine_ls_R_factor_all 0.1251
_refine_ls_R_factor_gt 0.0762
_refine_ls_shift/su_max 0.000
_refine_ls_shift/su_mean 0.000
_refine_ls_structure_factor_coef Fsqd
_refine_ls_weighting_details 'calc w=1/[\s^2^(Fo^2^)+(0.1114P)^2^+133.6224P] where P=(Fo^2^+2Fc^2^)/3'
_refine_ls_weighting_scheme calc
_refine_ls_wR_factor_gt 0.1896
_refine_ls_wR_factor_ref 0.2200
_reflns_number_gt 5528
_reflns_number_total 8258
_reflns_threshold_expression >2sigma(I)
_cod_data_source_file b409974esup1.cif
_cod_data_source_block 1b,_105K
_cod_original_sg_symbol_H-M P21/c
_cod_database_code 7111449

loop_
_symmetry_equiv_pos_as_xyz
'x, y, z'
'-x, y+1/2, -z+1/2'
'-x, -y, -z'
'x, -y-1/2, z-1/2'

loop_
_atom_site_label
_atom_site_type_symbol
_atom_site_fract_x
_atom_site_fract_y
_atom_site_fract_z
_atom_site_U_iso_or_equiv
_atom_site_adp_type
_atom_site_occupancy
_atom_site_symmetry_multiplicity
_atom_site_calc_flag
Au3 Au 1.04419(6) 0.22851(5) 0.03616(4) 0.0142(2) Uani 1 1 d
Au2 Au 0.62882(5) -0.24870(5) 0.09913(4) 0.0145(2) Uani 1 1 d
Au1 Au 1.13943(6) 0.72014(5) 0.11455(4) 0.0152(2) Uani 1 1 d
Au4 Au 0.56917(6) 0.26364(5) 0.05662(4) 0.0149(2) Uani 1 1 d
Fe2 Fe 0.3275(2) -0.00958(19) 0.05991(15) 0.0116(6) Uani 1 1 d
Fe1 Fe 0.8589(2) 0.48888(19) 0.08872(15) 0.0127(6) Uani 1 1 d
N3 N 0.9258(12) 0.3801(12) 0.0717(9) 0.016(3) Uiso 1 1 d
C25 C 0.2817(14) -0.0476(13) -0.0854(10) 0.011(4) Uiso 1 1 d
C14 C 0.9551(14) 0.4255(13) 0.2904(10) 0.011(4) Uiso 1 1 d
N5 N 0.7712(12) 0.5268(12) -0.0150(9) 0.015(3) Uiso 1 1 d
N11 N 0.2706(13) -0.1347(13) 0.0879(10) 0.022(4) Uiso 1 1 d
N4 N 0.7469(12) 0.3944(12) 0.0685(9) 0.018(4) Uiso 1 1 d
N1 N 0.9745(12) 0.5816(12) 0.1120(9) 0.017(4) Uiso 1 1 d
N13 N 0.2462(12) -0.0679(12) -0.0480(9) 0.016(3) Uiso 1 1 d
C15 C 0.9016(14) 0.4583(13) 0.2243(10) 0.012(4) Uiso 1 1 d
C13 C 1.0530(16) 0.3705(15) 0.3251(12) 0.021(4) Uiso 1 1 d
C19 C 0.2292(15) -0.1889(14) 0.1014(11) 0.016(4) Uiso 1 1 d
C22 C 0.0926(14) -0.1537(14) -0.1461(11) 0.015(4) Uiso 1 1 d
N10 N 0.4669(12) -0.0977(12) 0.0949(9) 0.016(3) Uiso 1 1 d
N12 N 0.1845(12) 0.0828(12) 0.0180(9) 0.019(4) Uiso 1 1 d
N7 N 0.4028(17) 0.5807(16) -0.1922(12) 0.043(5) Uiso 1 1 d
C6 C 0.7657(16) 0.5547(15) -0.1129(12) 0.020(4) Uiso 1 1 d
C12 C 1.0927(15) 0.3549(15) 0.2884(12) 0.020(4) Uiso 1 1 d
N6 N 0.9418(11) 0.4451(11) 0.1887(8) 0.010(3) Uiso 1 1 d
C24 C 0.2206(15) -0.0803(15) -0.1553(11) 0.019(4) Uiso 1 1 d
C5 C 0.8241(15) 0.5341(15) -0.0450(11) 0.017(4) Uiso 1 1 d
C29 C 0.451(2) 0.2067(19) 0.2683(15) 0.038(6) Uiso 1 1 d
C4 C 0.6771(14) 0.3466(13) 0.0612(10) 0.011(4) Uiso 1 1 d
C7 C 0.6537(17) 0.5656(17) -0.1564(13) 0.028(5) Uiso 1 1 d
C31 C 0.3261(16) 0.0872(15) 0.1781(12) 0.021(4) Uiso 1 1 d
N2 N 0.7860(12) 0.5997(11) 0.0988(9) 0.013(3) Uiso 1 1 d
C17 C 0.4615(14) 0.1749(13) 0.0518(10) 0.013(4) Uiso 1 1 d
C21 C 0.1530(15) -0.1186(14) -0.0784(11) 0.017(4) Uiso 1 1 d
C16 C 0.9163(15) 0.4526(14) 0.3321(11) 0.015(4) Uiso 1 1 d
C11 C 1.0379(15) 0.3970(14) 0.2238(11) 0.016(4) Uiso 1 1 d
C18 C 0.5281(14) -0.1527(14) 0.1002(11) 0.014(4) Uiso 1 1 d
N14 N 0.3963(12) 0.0649(12) 0.1625(9) 0.015(3) Uiso 1 1 d
C8 C 0.6049(17) 0.5614(17) -0.1223(13) 0.029(5) Uiso 1 1 d
N9 N 0.3988(13) 0.1168(12) 0.0453(9) 0.020(4) Uiso 1 1 d
C1 C 1.0396(14) 0.6313(13) 0.1194(10) 0.010(4) Uiso 1 1 d
C27 C 0.4944(16) 0.1081(15) 0.2029(12) 0.021(4) Uiso 1 1 d
C28 C 0.5240(19) 0.1792(19) 0.2545(14) 0.036(6) Uiso 1 1 d
N8 N 0.8918(14) 0.4779(13) 0.3656(10) 0.025(4) Uiso 1 1 d
C3 C 0.9669(15) 0.3232(14) 0.0583(11) 0.016(4) Uiso 1 1 d
N16 N 0.1968(17) 0.2083(16) 0.2312(12) 0.043(5) Uiso 1 1 d
C26 C 0.2577(15) -0.0511(15) -0.1974(12) 0.019(4) Uiso 1 1 d
C32 C 0.2674(18) 0.1859(17) 0.2314(14) 0.031(5) Uiso 1 1 d
C23 C 0.1244(15) -0.1336(14) -0.1860(11) 0.017(4) Uiso 1 1 d
N15 N 0.2832(15) -0.0280(15) -0.2307(11) 0.034(5) Uiso 1 1 d
C30 C 0.3527(15) 0.1601(15) 0.2258(11) 0.019(4) Uiso 1 1 d
C10 C 0.4930(19) 0.5722(18) -0.1613(14) 0.034(6) Uiso 1 1 d
C9 C 0.6665(17) 0.5413(16) -0.0499(12) 0.024(5) Uiso 1 1 d
C20 C 0.1297(14) 0.1359(13) 0.0225(10) 0.011(4) Uiso 1 1 d
C2 C 0.7283(15) 0.6571(15) 0.0999(11) 0.019(4) Uiso 1 1 d

loop_
_atom_site_aniso_label
_atom_site_aniso_U_11
_atom_site_aniso_U_22
_atom_site_aniso_U_33
_atom_site_aniso_U_23
_atom_site_aniso_U_13
_atom_site_aniso_U_12
Au3 0.0140(4) 0.0142(3) 0.0160(5) 0.0001(3) 0.0099(3) 0.0034(3)
Au2 0.0126(3) 0.0141(4) 0.0168(5) 0.0004(3) 0.0089(3) 0.0042(3)
Au1 0.0131(3) 0.0148(4) 0.0189(5) 0.0017(3) 0.0103(3) -0.0031(3)
Au4 0.0133(3) 0.0141(4) 0.0181(5) -0.0005(3) 0.0100(3) -0.0038(3)
Fe2 0.0102(12) 0.0120(12) 0.0142(16) 0.0010(11) 0.0083(12) 0.0003(10)
Fe1 0.0118(13) 0.0096(12) 0.0192(18) 0.0000(11) 0.0106(13) 0.0003(10)

loop_
_atom_type_symbol
_atom_type_description
_atom_type_scat_dispersion_real
_atom_type_scat_dispersion_imag
_atom_type_scat_source
C C 0.0033 0.0016 'International Tables Vol C Tables 4.2.6.8 and 6.1.1.4'
H H 0.0000 0.0000 'International Tables Vol C Tables 4.2.6.8 and 6.1.1.4'
N N 0.0061 0.0033 'International Tables Vol C Tables 4.2.6.8 and 6.1.1.4'
Au Au -2.0133 8.8022 'International Tables Vol C Tables 4.2.6.8 and 6.1.1.4'
Fe Fe 0.3463 0.8444 'International Tables Vol C Tables 4.2.6.8 and 6.1.1.4'

loop_
_geom_angle_atom_site_label_1
_geom_angle_atom_site_label_2
_geom_angle_atom_site_label_3
_geom_angle
_geom_angle_site_symmetry_1
_geom_angle_site_symmetry_3
C20 Au3 C3 175.4(8) 1_655 .
C20 Au3 Au1 100.1(6) 1_655 3_765
C3 Au3 Au1 84.4(6) . 3_765
C2 Au2 C18 178.9(9) 1_545 .
C2 Au2 Au4 100.4(6) 1_545 3_655
C18 Au2 Au4 80.6(6) . 3_655
C19 Au1 C1 175.2(8) 1_665 .
C19 Au1 Au3 86.2(6) 1_665 3_765
C1 Au1 Au3 89.1(5) . 3_765
C4 Au4 C17 178.1(7) . .
C4 Au4 Au2 107.5(6) . 3_655
C17 Au4 Au2 72.6(6) . 3_655
N9 Fe2 N11 173.0(7) . .
N9 Fe2 N10 87.0(6) . .
N11 Fe2 N10 90.3(6) . .
N9 Fe2 N12 90.6(6) . .
N11 Fe2 N12 92.3(6) . .
N10 Fe2 N12 176.2(7) . .
N9 Fe2 N14 85.0(6) . .
N11 Fe2 N14 88.8(6) . .
N10 Fe2 N14 95.2(6) . .
N12 Fe2 N14 87.6(6) . .
N9 Fe2 N13 92.6(6) . .
N11 Fe2 N13 94.0(6) . .
N10 Fe2 N13 90.8(6) . .
N12 Fe2 N13 86.2(6) . .
N14 Fe2 N13 173.4(6) . .
N2 Fe1 N3 175.9(7) . .
N2 Fe1 N4 88.3(6) . .
N3 Fe1 N4 91.6(6) . .
N2 Fe1 N1 92.3(6) . .
N3 Fe1 N1 88.0(6) . .
N4 Fe1 N1 178.1(8) . .
N2 Fe1 N6 93.0(7) . .
N3 Fe1 N6 91.0(7) . .
N4 Fe1 N6 87.7(7) . .
N1 Fe1 N6 90.4(7) . .
N2 Fe1 N5 88.4(7) . .
N3 Fe1 N5 87.6(7) . .
N4 Fe1 N5 90.1(7) . .
N1 Fe1 N5 91.7(7) . .
N6 Fe1 N5 177.4(6) . .
C3 N3 Fe1 173.1(16) . .
N13 C25 C24 119.5(16) . .
C15 C14 C13 122.3(18) . .
C15 C14 C16 120.7(16) . .
C13 C14 C16 116.9(18) . .
C9 N5 C5 123.7(19) . .
C9 N5 Fe1 117.7(15) . .
C5 N5 Fe1 118.6(12) . .
C19 N11 Fe2 168.7(16) . .
C4 N4 Fe1 170.9(16) . .
C1 N1 Fe1 172.8(17) . .
C21 N13 C25 118.8(18) . .
C21 N13 Fe2 117.8(13) . .
C25 N13 Fe2 123.2(12) . .
N6 C15 C14 121.4(16) . .
C12 C13 C14 116(2) . .
N11 C19 Au1 173.1(19) . 1_445
C23 C22 C21 120.1(18) . .
C18 N10 Fe2 166.0(17) . .
C20 N12 Fe2 153.8(17) . .
C5 C6 C7 124(2) . .
C11 C12 C13 117.9(18) . .
C15 N6 C11 115.4(17) . .
C15 N6 Fe1 121.3(12) . .
C11 N6 Fe1 123.2(13) . .
C23 C24 C25 121.0(19) . .
C23 C24 C26 120.1(19) . .
C25 C24 C26 118.8(17) . .
C6 C5 N5 118.0(17) . .
C30 C29 C28 115(2) . .
N4 C4 Au4 175.5(18) . .
C6 C7 C8 115(2) . .
C30 C31 N14 119.4(17) . .
C2 N2 Fe1 169.8(15) . .
N9 C17 Au4 174.1(17) . .
N13 C21 C22 123.0(19) . .
N8 C16 C14 176(2) . .
N6 C11 C12 126.4(19) . .
N10 C18 Au2 174.1(19) . .
C27 N14 C31 117.6(17) . .
C27 N14 Fe2 123.7(13) . .
C31 N14 Fe2 117.2(12) . .
C10 C8 C7 120(2) . .
C10 C8 C9 119(2) . .
C7 C8 C9 121(2) . .
C17 N9 Fe2 162.5(16) . .
N1 C1 Au1 170.0(18) . .
N14 C27 C28 122.7(19) . .
C27 C28 C29 120(2) . .
N3 C3 Au3 177.4(16) . .
N15 C26 C24 178(2) . .
N16 C32 C30 175(3) . .
C22 C23 C24 117(2) . .
C31 C30 C29 125(2) . .
C31 C30 C32 114.2(18) . .
C29 C30 C32 121(2) . .
N7 C10 C8 179(3) . .
N5 C9 C8 118(2) . .
N12 C20 Au3 176.4(18) . 1_455
N2 C2 Au2 178(2) . 1_565

loop_
_geom_bond_atom_site_label_1
_geom_bond_atom_site_label_2
_geom_bond_distance
_geom_bond_site_symmetry_2
Au3 C20 1.961(17) 1_655
Au3 C3 2.002(19) .
Au3 Au1 3.0609(11) 3_765
Au2 C2 1.964(19) 1_545
Au2 C18 2.014(18) .
Au2 Au4 3.1277(11) 3_655
Au1 C19 1.995(18) 1_665
Au1 C1 1.995(17) .
Au1 Au3 3.0609(11) 3_765
Au4 C4 1.945(17) .
Au4 C17 1.979(17) .
Au4 Au2 3.1277(11) 3_655
Fe2 N9 2.112(16) .
Fe2 N11 2.132(17) .
Fe2 N10 2.131(15) .
Fe2 N12 2.173(16) .
Fe2 N14 2.238(17) .
Fe2 N13 2.234(18) .
Fe1 N2 1.927(15) .
Fe1 N3 1.930(15) .
Fe1 N4 1.938(15) .
Fe1 N1 1.945(15) .
Fe1 N6 2.017(16) .
Fe1 N5 2.066(17) .
N3 C3 1.14(2) .
C25 N13 1.35(2) .
C25 C24 1.41(3) .
C14 C15 1.35(3) .
C14 C13 1.42(2) .
C14 C16 1.50(3) .
N5 C9 1.33(2) .
N5 C5 1.40(2) .
N11 C19 1.13(2) .
N4 C4 1.17(2) .
N1 C1 1.12(2) .
N13 C21 1.34(2) .
C15 N6 1.35(2) .
C13 C12 1.38(3) .
C19 Au1 1.995(18) 1_445
C22 C23 1.35(3) .
C22 C21 1.38(3) .
N10 C18 1.13(2) .
N12 C20 1.15(2) .
N7 C10 1.14(3) .
C6 C5 1.34(3) .
C6 C7 1.41(3) .
C12 C11 1.36(3) .
N6 C11 1.35(2) .
C24 C23 1.40(3) .
C24 C26 1.49(3) .
C29 C30 1.37(3) .
C29 C28 1.42(3) .
C7 C8 1.43(3) .
C31 C30 1.34(3) .
C31 N14 1.40(2) .
N2 C2 1.18(2) .
C17 N9 1.17(2) .
C16 N8 1.14(3) .
N14 C27 1.35(2) .
C8 C10 1.41(3) .
C8 C9 1.43(3) .
C27 C28 1.38(3) .
N16 C32 1.14(3) .
C26 N15 1.13(3) .
C32 C30 1.46(3) .
C20 Au3 1.961(17) 1_455
C2 Au2 1.964(19) 1_565
